data_1527286
loop_
_publ_author_name
'Dehnicke, K.'
'Straehle, J.'
'Aeissen, H.'
'Koelmel, M.'

_publ_section_title
;
 Dichloronitronium-hexachloroantimonat, (O N Cl2)(+) (Sb Cl6)(-)
;
_journal_name_full 'Angewandte Chemie (German Edition)'
_journal_page_first 569
_journal_page_last 570
_journal_volume 89
_journal_year 1977
_chemical_formula_sum 'Cl8 N O Sb'
_chemical_name_systematic 'O N Cl2 Sb Cl6'
_space_group_IT_number 14
_symmetry_space_group_name_Hall '-P 2ybc'
_symmetry_space_group_name_H-M 'P 1 21/c 1'
_cell_angle_alpha 90
_cell_angle_beta 102.14
_cell_angle_gamma 90
_cell_formula_units_Z 8
_cell_length_a 9.87
_cell_length_b 11.39
_cell_length_c 21.783
_cell_volume 2394.066
_citation_journal_id_ASTM ANCEAD
_cod_data_source_file Dehnicke_ANCEAD_1977_603.cif
_cod_data_source_block Cl8N1O1Sb1
_cod_original_formula_sum 'Cl8 N1 O1 Sb1'
_cod_database_code 1527286

loop_
_symmetry_equiv_pos_as_xyz
x,y,z
-x,y+1/2,-z+1/2
-x,-y,-z
x,-y-1/2,z-1/2

loop_
_atom_site_label
_atom_site_type_symbol
_atom_site_fract_x
_atom_site_fract_y
_atom_site_fract_z
_atom_site_occupancy
_atom_site_U_iso_or_equiv
O2 O-2 0.3987 0.7128 0.1459 1 0.0
Cl11 Cl-1 0.2576 -0.0231 0.142 1 0.0
Cl2 Cl-1 0.0891 0.7258 0.2135 1 0.0
Cl15 Cl-1 0.4824 0.5162 0.1071 1 0.0
Cl13 Cl-1 -0.0264 0.2217 0.1215 1 0.0
Cl1 Cl-1 -0.1379 0.5043 0.2017 1 0.0
Cl10 Cl-1 0.3419 0.234 0.2151 1 0.0
Sb1 Sb+5 -0.0488 0.6189 0.1287 1 0.0
Cl12 Cl-1 0.6201 0.2562 0.1476 1 0.0
Cl9 Cl-1 0.5347 -0.003 0.0794 1 0.0
N1 N+5 -0.0963 0.0828 0.1123 1 0.0
Cl16 Cl-1 0.4073 0.7144 0.0272 1 0.0
Cl3 Cl-1 -0.2317 0.7578 0.1274 1 0.0
Cl4 Cl-1 0.0417 0.7385 0.0585 1 0.0
Sb2 Sb+5 0.4373 0.12 0.1457 1 0.0
Cl8 Cl-1 0.3024 0.2162 0.0593 1 0.0
N2 N+5 0.4262 0.6565 0.0973 1 0.0
Cl7 Cl-1 0.5769 0.0201 0.2318 1 0.0
Cl6 Cl-1 0.1344 0.4839 0.133 1 0.0
Cl5 Cl-1 -0.1874 0.5173 0.0454 1 0.0
O1 O-2 -0.0991 0.0221 0.1625 1 0.0
Cl14 Cl-1 -0.1395 0.0305 0.0421 1 0.0
